data_2218597
loop_
_publ_author_name
'Yin, Li-He'
'Wan, Rong'
'Han, Feng'
'Wang, Bin'
'Wang, Jin-Tang'

_publ_section_title 3-[5-(4-Fluorophenyl)-1,3,4-thiadiazol-2-yl]-2-(4-methoxyphenyl)-1,3-thiazolidin-4-one
_journal_coeditor_code AT2579
_journal_issue 7
_journal_name_full 'Acta Crystallographica Section E'
_journal_page_first o1359
_journal_paper_doi 10.1107/S1600536808019089
_journal_volume 64
_journal_year 2008
_chemical_formula_iupac 'C18 H14 F N3 O2 S2'
_chemical_formula_moiety 'C18 H14 F N3 O2 S2'
_chemical_formula_sum 'C18 H14 F N3 O2 S2'
_chemical_formula_weight 387.44
_chemical_melting_point_gt 341
_chemical_melting_point_lt 345
_chemical_name_systematic
;
3-[5-(4-Fluorophenyl)-1,3,4-thiadiazol-2-yl]-2-(4-methoxyphenyl)-
1,3-thiazolidin-4-one
;
_space_group_IT_number 2
_symmetry_cell_setting triclinic
_symmetry_space_group_name_Hall '-P 1'
_symmetry_space_group_name_H-M 'P -1'
_atom_sites_solution_hydrogens geom
_atom_sites_solution_primary direct
_atom_sites_solution_secondary difmap
_cell_angle_alpha 75.78(3)
_cell_angle_beta 82.44(3)
_cell_angle_gamma 71.11(3)
_cell_formula_units_Z 2
_cell_length_a 6.4550(13)
_cell_length_b 8.9200(18)
_cell_length_c 16.483(3)
_cell_measurement_reflns_used 25
_cell_measurement_temperature 298(2)
_cell_measurement_theta_max 12
_cell_measurement_theta_min 9
_cell_volume 869.0(3)
_computing_cell_refinement 'CAD-4 Software (Enraf--Nonius, 1989)'
_computing_data_collection 'CAD-4 Software (Enraf--Nonius, 1989)'
_computing_data_reduction 'XCAD4 (Harms & Wocadlo, 1995)'
_computing_molecular_graphics 'SHELXTL (Sheldrick, 2008)'
_computing_publication_material 'SHELXTL (Sheldrick, 2008)'
_computing_structure_refinement 'SHELXL97 (Sheldrick, 2008)'
_computing_structure_solution 'SHELXS97 (Sheldrick, 2008)'
_diffrn_ambient_temperature 298(2)
_diffrn_measured_fraction_theta_full 1.000
_diffrn_measured_fraction_theta_max 1.000
_diffrn_measurement_device_type 'Enraf--Nonius CAD-4'
_diffrn_measurement_method \w/2\q
_diffrn_radiation_monochromator graphite
_diffrn_radiation_source 'fine-focus sealed tube'
_diffrn_radiation_type MoK\a
_diffrn_radiation_wavelength 0.71073
_diffrn_reflns_av_R_equivalents 0.0227
_diffrn_reflns_av_sigmaI/netI 0.0440
_diffrn_reflns_limit_h_max 7
_diffrn_reflns_limit_h_min -7
_diffrn_reflns_limit_k_max 10
_diffrn_reflns_limit_k_min -10
_diffrn_reflns_limit_l_max 19
_diffrn_reflns_limit_l_min 0
_diffrn_reflns_number 3421
_diffrn_reflns_theta_full 25.17
_diffrn_reflns_theta_max 25.17
_diffrn_reflns_theta_min 1.28
_diffrn_standards_decay_% 0
_diffrn_standards_interval_count 200
_diffrn_standards_interval_time 240
_diffrn_standards_number 3
_exptl_absorpt_coefficient_mu 0.335
_exptl_absorpt_correction_T_max 0.9835
_exptl_absorpt_correction_T_min 0.9673
_exptl_absorpt_correction_type psi-scan
_exptl_absorpt_process_details '(North <i>et al.</i>,  1968)'
_exptl_crystal_colour colourless
_exptl_crystal_density_diffrn 1.481
_exptl_crystal_density_method 'not measured'
_exptl_crystal_description block
_exptl_crystal_F_000 400
_exptl_crystal_size_max 0.10
_exptl_crystal_size_mid 0.05
_exptl_crystal_size_min 0.05
_refine_diff_density_max 0.414
_refine_diff_density_min -0.517
_refine_ls_extinction_method none
_refine_ls_goodness_of_fit_ref 1.004
_refine_ls_hydrogen_treatment constr
_refine_ls_matrix_type full
_refine_ls_number_parameters 229
_refine_ls_number_reflns 3120
_refine_ls_number_restraints 48
_refine_ls_restrained_S_all 1.036
_refine_ls_R_factor_all 0.1089
_refine_ls_R_factor_gt 0.0703
_refine_ls_shift/su_max 0.000
_refine_ls_shift/su_mean 0.000
_refine_ls_structure_factor_coef Fsqd
_refine_ls_weighting_details 'calc w=1/[\s^2^(Fo^2^)+(0.05P)^2^+2.5P] where P=(Fo^2^+2Fc^2^)/3'
_refine_ls_weighting_scheme calc
_refine_ls_wR_factor_gt 0.1527
_refine_ls_wR_factor_ref 0.1859
_reflns_number_gt 2054
_reflns_number_total 3120
_reflns_threshold_expression I>2\s(I)
_cod_data_source_file at2579.cif
_cod_data_source_block I
_cod_database_code 2218597
_cod_database_fobs_code 2218597

loop_
_symmetry_equiv_pos_as_xyz
'x, y, z'
'-x, -y, -z'

loop_
_atom_site_type_symbol
_atom_site_label
_atom_site_fract_x
_atom_site_fract_y
_atom_site_fract_z
_atom_site_U_iso_or_equiv
_atom_site_adp_type
_atom_site_calc_flag
_atom_site_refinement_flags
_atom_site_occupancy
S S1 0.1232(3) 1.32787(19) 0.18123(10) 0.0698(5) Uani d . 1
S S2 0.7085(2) 0.94841(16) 0.40097(8) 0.0525(4) Uani d . 1
F F 1.1681(6) 0.3585(4) 0.7202(2) 0.0868(11) Uani d . 1
O O1 0.3391(7) 0.6926(6) 0.0237(3) 0.0873(14) Uani d . 1
O O2 0.6785(6) 1.2181(5) 0.2766(2) 0.0669(11) Uani d . 1
N N1 0.4009(7) 1.1081(5) 0.2832(3) 0.0524(10) Uani d . 1
N N2 0.3572(7) 0.8821(6) 0.3839(3) 0.0624(12) Uani d . 1
N N3 0.4550(7) 0.7685(6) 0.4514(3) 0.0615(12) Uani d . 1
C C1 0.1565(11) 0.6619(9) -0.0019(4) 0.084(2) Uani d . 1
H H1A 0.2071 0.5921 -0.0410 0.126 Uiso calc R 1
H H1B 0.0557 0.7626 -0.0281 0.126 Uiso calc R 1
H H1C 0.0839 0.6105 0.0462 0.126 Uiso calc R 1
C C2 0.2971(9) 0.7920(7) 0.0792(4) 0.0628(14) Uani d U 1
C C3 0.0998(10) 0.8504(8) 0.1184(4) 0.0731(16) Uani d U 1
H H3B -0.0205 0.8231 0.1084 0.088 Uiso calc R 1
C C4 0.0759(9) 0.9502(8) 0.1733(4) 0.0687(16) Uani d U 1
H H4A -0.0604 0.9869 0.2006 0.082 Uiso calc R 1
C C5 0.2469(8) 0.9971(7) 0.1889(3) 0.0550(12) Uani d U 1
C C6 0.4424(11) 0.9355(10) 0.1499(5) 0.107(3) Uani d U 1
H H6A 0.5630 0.9621 0.1602 0.128 Uiso calc R 1
C C7 0.4704(12) 0.8350(10) 0.0956(5) 0.109 Uani d U 1
H H7A 0.6079 0.7959 0.0697 0.131 Uiso calc R 1
C C8 0.2051(8) 1.1190(6) 0.2422(3) 0.0544(13) Uani d . 1
H H8A 0.0890 1.1042 0.2852 0.065 Uiso calc R 1
C C9 0.3907(10) 1.3489(8) 0.1783(4) 0.0770(18) Uani d . 1
H H9A 0.4707 1.3304 0.1258 0.092 Uiso calc R 1
H H9B 0.3797 1.4573 0.1835 0.092 Uiso calc R 1
C C10 0.5063(9) 1.2245(7) 0.2508(3) 0.0567(13) Uani d . 1
C C11 0.4717(8) 0.9827(6) 0.3532(3) 0.0505(12) Uani d . 1
C C12 0.6418(8) 0.7842(6) 0.4677(3) 0.0470(11) Uani d . 1
C C13 0.7762(8) 0.6774(6) 0.5357(3) 0.0480(11) Uani d . 1
C C14 0.9628(9) 0.7058(7) 0.5547(3) 0.0608(14) Uani d . 1
H H14A 1.0009 0.7966 0.5243 0.073 Uiso calc R 1
C C15 1.0908(10) 0.6009(7) 0.6181(4) 0.0668(15) Uani d . 1
H H15A 1.2114 0.6223 0.6324 0.080 Uiso calc R 1
C C16 1.0368(9) 0.4640(7) 0.6596(3) 0.0613(15) Uani d . 1
C C17 0.8542(10) 0.4310(7) 0.6425(3) 0.0647(15) Uani d . 1
H H17A 0.8189 0.3390 0.6728 0.078 Uiso calc R 1
C C18 0.7262(9) 0.5372(6) 0.5799(3) 0.0584(14) Uani d . 1
H H18A 0.6044 0.5156 0.5668 0.070 Uiso calc R 1

loop_
_atom_site_aniso_label
_atom_site_aniso_U_11
_atom_site_aniso_U_22
_atom_site_aniso_U_33
_atom_site_aniso_U_12
_atom_site_aniso_U_13
_atom_site_aniso_U_23
S1 0.0724(10) 0.0617(9) 0.0743(10) -0.0157(8) -0.0163(8) -0.0123(8)
S2 0.0476(7) 0.0587(8) 0.0565(8) -0.0219(6) -0.0011(6) -0.0152(6)
F 0.092(3) 0.081(2) 0.075(2) -0.008(2) -0.022(2) -0.0116(19)
O1 0.085(3) 0.102(3) 0.098(3) -0.038(3) 0.013(3) -0.059(3)
O2 0.054(2) 0.069(3) 0.081(3) -0.0299(19) -0.005(2) -0.008(2)
N1 0.052(2) 0.056(3) 0.056(3) -0.023(2) 0.000(2) -0.017(2)
N2 0.057(3) 0.064(3) 0.069(3) -0.029(2) -0.007(2) -0.003(2)
N3 0.058(3) 0.068(3) 0.063(3) -0.028(2) -0.007(2) -0.008(2)
C1 0.100(5) 0.094(5) 0.075(4) -0.038(4) -0.012(4) -0.032(4)
C2 0.064(3) 0.061(3) 0.067(3) -0.015(3) -0.002(3) -0.027(3)
C3 0.064(3) 0.089(4) 0.077(4) -0.026(3) 0.003(3) -0.038(3)
C4 0.051(3) 0.090(4) 0.072(4) -0.024(3) 0.011(3) -0.035(3)
C5 0.050(3) 0.062(3) 0.054(3) -0.016(2) -0.004(2) -0.014(2)
C6 0.062(4) 0.139(6) 0.152(6) -0.034(4) 0.011(4) -0.096(5)
C7 0.070 0.148 0.146 -0.040 0.021 -0.105
C8 0.046(3) 0.059(3) 0.061(3) -0.018(2) -0.003(2) -0.016(3)
C9 0.083(4) 0.081(4) 0.065(4) -0.037(4) 0.005(3) -0.001(3)
C10 0.055(3) 0.061(3) 0.058(3) -0.024(3) 0.008(3) -0.017(3)
C11 0.049(3) 0.057(3) 0.051(3) -0.021(2) 0.004(2) -0.018(2)
C12 0.046(3) 0.047(3) 0.047(3) -0.013(2) 0.005(2) -0.014(2)
C13 0.042(3) 0.050(3) 0.048(3) -0.007(2) 0.006(2) -0.016(2)
C14 0.060(3) 0.072(4) 0.057(3) -0.028(3) 0.001(3) -0.016(3)
C15 0.065(4) 0.075(4) 0.061(4) -0.014(3) -0.015(3) -0.019(3)
C16 0.065(4) 0.059(3) 0.045(3) 0.003(3) -0.012(3) -0.008(3)
C17 0.074(4) 0.058(3) 0.058(3) -0.018(3) -0.004(3) -0.005(3)
C18 0.060(3) 0.059(3) 0.063(3) -0.027(3) 0.000(3) -0.017(3)

loop_
_atom_type_symbol
_atom_type_description
_atom_type_scat_dispersion_real
_atom_type_scat_dispersion_imag
_atom_type_scat_source
C C 0.0033 0.0016 'International Tables Vol C Tables 4.2.6.8 and 6.1.1.4'
H H 0.0000 0.0000 'International Tables Vol C Tables 4.2.6.8 and 6.1.1.4'
N N 0.0061 0.0033 'International Tables Vol C Tables 4.2.6.8 and 6.1.1.4'
O O 0.0106 0.0060 'International Tables Vol C Tables 4.2.6.8 and 6.1.1.4'
F F 0.0171 0.0103 'International Tables Vol C Tables 4.2.6.8 and 6.1.1.4'
S S 0.1246 0.1234 'International Tables Vol C Tables 4.2.6.8 and 6.1.1.4'

loop_
_geom_angle_atom_site_label_1
_geom_angle_atom_site_label_2
_geom_angle_atom_site_label_3
_geom_angle
C9 S1 C8 93.5(3)
C11 S2 C12 85.8(2)
C2 O1 C1 117.6(5)
C10 N1 C11 122.7(4)
C10 N1 C8 118.0(4)
C11 N1 C8 119.3(4)
C11 N2 N3 110.4(4)
C12 N3 N2 113.4(4)
O1 C1 H1A 109.5
O1 C1 H1B 109.5
H1A C1 H1B 109.5
O1 C1 H1C 109.5
H1A C1 H1C 109.5
H1B C1 H1C 109.5
C3 C2 O1 125.2(5)
C3 C2 C7 118.1(6)
O1 C2 C7 116.7(5)
C2 C3 C4 120.4(6)
C2 C3 H3B 119.8
C4 C3 H3B 119.8
C5 C4 C3 122.1(5)
C5 C4 H4A 118.9
C3 C4 H4A 118.9
C6 C5 C4 116.3(5)
C6 C5 C8 124.1(5)
C4 C5 C8 119.5(5)
C5 C6 C7 122.5(6)
C5 C6 H6A 118.7
C7 C6 H6A 118.7
C2 C7 C6 120.5(6)
C2 C7 H7A 119.7
C6 C7 H7A 119.7
N1 C8 C5 113.5(4)
N1 C8 S1 103.5(3)
C5 C8 S1 112.5(4)
N1 C8 H8A 109.0
C5 C8 H8A 109.0
S1 C8 H8A 109.0
C10 C9 S1 106.9(4)
C10 C9 H9A 110.3
S1 C9 H9A 110.3
C10 C9 H9B 110.3
S1 C9 H9B 110.3
H9A C9 H9B 108.6
O2 C10 N1 122.5(5)
O2 C10 C9 125.7(5)
N1 C10 C9 111.7(5)
N2 C11 N1 119.7(4)
N2 C11 S2 116.8(4)
N1 C11 S2 123.4(4)
N3 C12 C13 123.5(5)
N3 C12 S2 113.5(4)
C13 C12 S2 123.0(4)
C14 C13 C18 118.8(5)
C14 C13 C12 121.6(5)
C18 C13 C12 119.5(5)
C15 C14 C13 120.7(5)
C15 C14 H14A 119.7
C13 C14 H14A 119.7
C16 C15 C14 118.6(5)
C16 C15 H15A 120.7
C14 C15 H15A 120.7
F C16 C15 118.2(5)
F C16 C17 119.3(6)
C15 C16 C17 122.5(5)
C18 C17 C16 118.5(5)
C18 C17 H17A 120.8
C16 C17 H17A 120.8
C17 C18 C13 120.9(5)
C17 C18 H18A 119.6
C13 C18 H18A 119.6

loop_
_geom_bond_atom_site_label_1
_geom_bond_atom_site_label_2
_geom_bond_distance
S1 C9 1.790(6)
S1 C8 1.828(5)
S2 C11 1.716(5)
S2 C12 1.741(5)
F C16 1.359(6)
O1 C2 1.368(6)
O1 C1 1.428(7)
O2 C10 1.221(6)
N1 C10 1.384(6)
N1 C11 1.402(6)
N1 C8 1.475(6)
N2 C11 1.309(6)
N2 N3 1.371(6)
N3 C12 1.326(6)
C1 H1A 0.9600
C1 H1B 0.9600
C1 H1C 0.9600
C2 C3 1.354(8)
C2 C7 1.371(8)
C3 C4 1.380(8)
C3 H3B 0.9300
C4 C5 1.373(7)
C4 H4A 0.9300
C5 C6 1.349(8)
C5 C8 1.497(7)
C6 C7 1.373(9)
C6 H6A 0.9300
C7 H7A 0.9300
C8 H8A 0.9800
C9 C10 1.504(8)
C9 H9A 0.9700
C9 H9B 0.9700
C12 C13 1.454(7)
C13 C14 1.396(7)
C13 C18 1.396(7)
C14 C15 1.377(8)
C14 H14A 0.9300
C15 C16 1.373(8)
C15 H15A 0.9300
C16 C17 1.381(8)
C17 C18 1.372(7)
C17 H17A 0.9300
C18 H18A 0.9300

loop_
_geom_hbond_atom_site_label_D
_geom_hbond_atom_site_label_H
_geom_hbond_atom_site_label_A
_geom_hbond_site_symmetry_A
_geom_hbond_distance_DH
_geom_hbond_distance_HA
_geom_hbond_distance_DA
_geom_hbond_angle_DHA
_geom_hbond_publ_flag
C6 H6A N1 . 0.93 2.60 2.917(9) 101 yes
C8 H8A O2 1_455 0.98 2.52 3.233(7) 129 yes
C14 H14A S2 . 0.93 2.74 3.146(6) 107 yes
C18 H18A N3 . 0.93 2.57 2.881(7) 100 yes

loop_
_geom_torsion_atom_site_label_1
_geom_torsion_atom_site_label_2
_geom_torsion_atom_site_label_3
_geom_torsion_atom_site_label_4
_geom_torsion
C11 N2 N3 C12 -1.9(6)
C1 O1 C2 C3 7.2(9)
C1 O1 C2 C7 -172.7(7)
O1 C2 C3 C4 -180.0(6)
C7 C2 C3 C4 0.0(10)
C2 C3 C4 C5 1.5(10)
C3 C4 C5 C6 -2.3(10)
C3 C4 C5 C8 173.7(6)
C4 C5 C6 C7 1.8(12)
C8 C5 C6 C7 -174.0(7)
C3 C2 C7 C6 -0.5(12)
O1 C2 C7 C6 179.5(8)
C5 C6 C7 C2 -0.4(14)
C10 N1 C8 C5 104.3(5)
C11 N1 C8 C5 -76.2(6)
C10 N1 C8 S1 -17.9(5)
C11 N1 C8 S1 161.6(4)
C6 C5 C8 N1 -28.9(9)
C4 C5 C8 N1 155.4(5)
C6 C5 C8 S1 88.3(7)
C4 C5 C8 S1 -87.4(6)
C9 S1 C8 N1 22.4(4)
C9 S1 C8 C5 -100.6(4)
C8 S1 C9 C10 -22.2(5)
C11 N1 C10 O2 6.3(8)
C8 N1 C10 O2 -174.3(5)
C11 N1 C10 C9 -177.4(5)
C8 N1 C10 C9 2.1(7)
S1 C9 C10 O2 -168.3(5)
S1 C9 C10 N1 15.5(6)
N3 N2 C11 N1 179.5(4)
N3 N2 C11 S2 1.2(6)
C10 N1 C11 N2 175.9(5)
C8 N1 C11 N2 -3.5(7)
C10 N1 C11 S2 -5.9(7)
C8 N1 C11 S2 174.7(4)
C12 S2 C11 N2 -0.2(4)
C12 S2 C11 N1 -178.4(4)
N2 N3 C12 C13 -179.5(4)
N2 N3 C12 S2 1.8(6)
C11 S2 C12 N3 -0.9(4)
C11 S2 C12 C13 -179.7(4)
N3 C12 C13 C14 -174.9(5)
S2 C12 C13 C14 3.7(7)
N3 C12 C13 C18 9.1(7)
S2 C12 C13 C18 -172.3(4)
C18 C13 C14 C15 -2.4(8)
C12 C13 C14 C15 -178.4(5)
C13 C14 C15 C16 2.8(8)
C14 C15 C16 F 177.9(5)
C14 C15 C16 C17 -2.6(9)
F C16 C17 C18 -178.7(5)
C15 C16 C17 C18 1.9(9)
C16 C17 C18 C13 -1.4(8)
C14 C13 C18 C17 1.6(8)
C12 C13 C18 C17 177.7(5)
